data_1530955
loop_
_publ_author_name
'Vilminot, S.'
'Perez, G.'
'Cot, L.'
'Granier, W.'

_publ_section_title
;
 High ionic conductivity in new fluorine compounds of Tin II. I. On Pb Sn
 F4. Relation between structure and conductivity
;
_journal_name_full 'Solid State Ionics'
_journal_page_first 87
_journal_page_last 90
_journal_volume 2
_journal_year 1981
_chemical_formula_sum 'F4 Pb Sn'
_chemical_name_systematic 'Pb (Sn F4)'
_space_group_IT_number 13
_symmetry_space_group_name_Hall '-P 2ab'
_symmetry_space_group_name_H-M 'P 1 1 2/n'
_cell_angle_alpha 90
_cell_angle_beta 90
_cell_angle_gamma 91.34
_cell_formula_units_Z 2
_cell_length_a 4.204
_cell_length_b 4.205
_cell_length_c 11.414
_cell_volume 201.719
_citation_journal_id_ASTM SSIOD3
_cod_data_source_file Vilminot_SSIOD3_1981_898.cif
_cod_data_source_block F4Pb1Sn1
_cod_original_cell_volume 201.7195
_cod_original_sg_symbol_Hall '-P 2yc (z,x-z,y)'
_cod_original_formula_sum 'F4 Pb1 Sn1'
_cod_database_code 1530955

loop_
_symmetry_equiv_pos_as_xyz
x,y,z
-x+1/2,-y+1/2,z
-x,-y,-z
x-1/2,y-1/2,-z

loop_
_atom_site_label
_atom_site_type_symbol
_atom_site_fract_x
_atom_site_fract_y
_atom_site_fract_z
_atom_site_occupancy
_atom_site_U_iso_or_equiv
F5 F-1 0.25 0.25 0.457 0.5 0.0
F1 F-1 0.25 0.75 0 1 0.0
F2 F-1 0.25 0.75 0.275 0.7 0.0
F3 F-1 0.25 0.75 0.717 0.7 0.0
F4 F-1 0.25 0.75 0.504 0.4 0.0
F6 F-1 0.25 0.25 0.809 0.7 0.0
Sn1 Sn+2 0.25 0.25 0.63583 1 0.0
Pb1 Pb+2 0.25 0.25 0.12514 1 0.0
